data_1513303
loop_
_publ_author_name
'Ferreira, Fabio Furlan'
'Granado, Eduardo'
'Carvalho Jr, Wilson'
'Kycia, Stefan W.'
'Bruno, Daniele'
'Droppa Jr, Roosevelt'

_publ_section_title
;
 X-ray powder diffraction beamline at D10B of LNLS: application to the
 Ba2FeReO6double perovskite
;
_journal_coeditor_code ML5212
_journal_issue 1
_journal_name_full 'Journal of Synchrotron Radiation'
_journal_page_first 46
_journal_page_last 53
_journal_paper_doi 10.1107/S0909049505039208
_journal_volume 13
_journal_year 2005
_chemical_formula_analytical Ba2FeReO6
_chemical_formula_moiety Ba2FeReO6
_chemical_formula_structural Ba2FeReO6
_chemical_formula_sum 'Ba Fe0.5 O3 Re0.5'
_chemical_formula_weight 306.36
_chemical_name_systematic ' ?'
_space_group_IT_number 225
_symmetry_cell_setting cubic
_symmetry_space_group_name_Hall '-F 4 2 3'
_symmetry_space_group_name_H-M 'F m -3 m'
_cell_angle_alpha 90.0
_cell_angle_beta 90.0
_cell_angle_gamma 90.0
_cell_formula_units_Z 8
_cell_length_a 8.063327(13)
_cell_length_b 8.063327
_cell_length_c 8.063327
_cell_measurement_temperature 400
_cell_volume 524.2553(8)
_computing_structure_solution 'GSAS (Larson & Von Dreele, 2001)'
_cod_data_source_file ml5212sup1.cif
_cod_data_source_block T400KBST_phase_1
_cod_depositor_comments
;
The following automatic conversions were performed:

'_geom_bond_publ_flag' value 'N' changed to 'n' according to
/home/saulius/struct/CIF-dictionaries/cif_core.dic dictionary named
'cif_core.dic' version 2.4.2 from 2011-04-26 (100
times).

'_geom_angle_publ_flag' value 'N' changed to 'n' according
to /home/saulius/struct/CIF-dictionaries/cif_core.dic dictionary
named 'cif_core.dic' version 2.4.2 from 2011-04-26 (66 times).

Automatic conversion script
Id: cif_fix_values 1891 2012-01-12 08:04:46Z andrius 
;
_cod_original_cell_volume 524.255(3)
_cod_original_sg_symbol_Hall 'F m 3 m'
_cod_original_sg_symbol_H-M 'F m 3 m'
_cod_original_formula_sum 'Ba Fe0.50 O3 Re0.50'
_cod_database_code 1513303

loop_
_symmetry_equiv_pos_site_id
_symmetry_equiv_pos_as_xyz
1 +x,+y,+z
2 +z,+x,+y
3 +y,+z,+x
4 +x,+y,-z
5 -z,+x,+y
6 +y,-z,+x
7 -z,+x,-y
8 -y,-z,+x
9 +y,-z,-x
10 -x,+y,-z
11 -z,-x,+y
12 +x,-y,-z
13 +y,+x,+z
14 +z,+y,+x
15 +x,+z,+y
16 +y,+x,-z
17 -z,+y,+x
18 +x,-z,+y
19 -z,+y,-x
20 -x,-z,+y
21 +x,-z,-y
22 -y,+x,-z
23 -z,-y,+x
24 +y,-x,-z
-1 -x,-y,-z
-2 -z,-x,-y
-3 -y,-z,-x
-4 -x,-y,+z
-5 +z,-x,-y
-6 -y,+z,-x
-7 +z,-x,+y
-8 +y,+z,-x
-9 -y,+z,+x
-10 +x,-y,+z
-11 +z,+x,-y
-12 -x,+y,+z
-13 -y,-x,-z
-14 -z,-y,-x
-15 -x,-z,-y
-16 -y,-x,+z
-17 +z,-y,-x
-18 -x,+z,-y
-19 +z,-y,+x
-20 +x,+z,-y
-21 -x,+z,+y
-22 +y,-x,+z
-23 +z,+y,-x
-24 -y,+x,+z
101 +x,+y+1/2,+z+1/2
102 +z,+x+1/2,+y+1/2
103 +y,+z+1/2,+x+1/2
104 +x,+y+1/2,-z+1/2
105 -z,+x+1/2,+y+1/2
106 +y,-z+1/2,+x+1/2
107 -z,+x+1/2,-y+1/2
108 -y,-z+1/2,+x+1/2
109 +y,-z+1/2,-x+1/2
110 -x,+y+1/2,-z+1/2
111 -z,-x+1/2,+y+1/2
112 +x,-y+1/2,-z+1/2
113 +y,+x+1/2,+z+1/2
114 +z,+y+1/2,+x+1/2
115 +x,+z+1/2,+y+1/2
116 +y,+x+1/2,-z+1/2
117 -z,+y+1/2,+x+1/2
118 +x,-z+1/2,+y+1/2
119 -z,+y+1/2,-x+1/2
120 -x,-z+1/2,+y+1/2
121 +x,-z+1/2,-y+1/2
122 -y,+x+1/2,-z+1/2
123 -z,-y+1/2,+x+1/2
124 +y,-x+1/2,-z+1/2
-101 -x,-y+1/2,-z+1/2
-102 -z,-x+1/2,-y+1/2
-103 -y,-z+1/2,-x+1/2
-104 -x,-y+1/2,+z+1/2
-105 +z,-x+1/2,-y+1/2
-106 -y,+z+1/2,-x+1/2
-107 +z,-x+1/2,+y+1/2
-108 +y,+z+1/2,-x+1/2
-109 -y,+z+1/2,+x+1/2
-110 +x,-y+1/2,+z+1/2
-111 +z,+x+1/2,-y+1/2
-112 -x,+y+1/2,+z+1/2
-113 -y,-x+1/2,-z+1/2
-114 -z,-y+1/2,-x+1/2
-115 -x,-z+1/2,-y+1/2
-116 -y,-x+1/2,+z+1/2
-117 +z,-y+1/2,-x+1/2
-118 -x,+z+1/2,-y+1/2
-119 +z,-y+1/2,+x+1/2
-120 +x,+z+1/2,-y+1/2
-121 -x,+z+1/2,+y+1/2
-122 +y,-x+1/2,+z+1/2
-123 +z,+y+1/2,-x+1/2
-124 -y,+x+1/2,+z+1/2
201 +x+1/2,+y,+z+1/2
202 +z+1/2,+x,+y+1/2
203 +y+1/2,+z,+x+1/2
204 +x+1/2,+y,-z+1/2
205 -z+1/2,+x,+y+1/2
206 +y+1/2,-z,+x+1/2
207 -z+1/2,+x,-y+1/2
208 -y+1/2,-z,+x+1/2
209 +y+1/2,-z,-x+1/2
210 -x+1/2,+y,-z+1/2
211 -z+1/2,-x,+y+1/2
212 +x+1/2,-y,-z+1/2
213 +y+1/2,+x,+z+1/2
214 +z+1/2,+y,+x+1/2
215 +x+1/2,+z,+y+1/2
216 +y+1/2,+x,-z+1/2
217 -z+1/2,+y,+x+1/2
218 +x+1/2,-z,+y+1/2
219 -z+1/2,+y,-x+1/2
220 -x+1/2,-z,+y+1/2
221 +x+1/2,-z,-y+1/2
222 -y+1/2,+x,-z+1/2
223 -z+1/2,-y,+x+1/2
224 +y+1/2,-x,-z+1/2
-201 -x+1/2,-y,-z+1/2
-202 -z+1/2,-x,-y+1/2
-203 -y+1/2,-z,-x+1/2
-204 -x+1/2,-y,+z+1/2
-205 +z+1/2,-x,-y+1/2
-206 -y+1/2,+z,-x+1/2
-207 +z+1/2,-x,+y+1/2
-208 +y+1/2,+z,-x+1/2
-209 -y+1/2,+z,+x+1/2
-210 +x+1/2,-y,+z+1/2
-211 +z+1/2,+x,-y+1/2
-212 -x+1/2,+y,+z+1/2
-213 -y+1/2,-x,-z+1/2
-214 -z+1/2,-y,-x+1/2
-215 -x+1/2,-z,-y+1/2
-216 -y+1/2,-x,+z+1/2
-217 +z+1/2,-y,-x+1/2
-218 -x+1/2,+z,-y+1/2
-219 +z+1/2,-y,+x+1/2
-220 +x+1/2,+z,-y+1/2
-221 -x+1/2,+z,+y+1/2
-222 +y+1/2,-x,+z+1/2
-223 +z+1/2,+y,-x+1/2
-224 -y+1/2,+x,+z+1/2
301 +x+1/2,+y+1/2,+z
302 +z+1/2,+x+1/2,+y
303 +y+1/2,+z+1/2,+x
304 +x+1/2,+y+1/2,-z
305 -z+1/2,+x+1/2,+y
306 +y+1/2,-z+1/2,+x
307 -z+1/2,+x+1/2,-y
308 -y+1/2,-z+1/2,+x
309 +y+1/2,-z+1/2,-x
310 -x+1/2,+y+1/2,-z
311 -z+1/2,-x+1/2,+y
312 +x+1/2,-y+1/2,-z
313 +y+1/2,+x+1/2,+z
314 +z+1/2,+y+1/2,+x
315 +x+1/2,+z+1/2,+y
316 +y+1/2,+x+1/2,-z
317 -z+1/2,+y+1/2,+x
318 +x+1/2,-z+1/2,+y
319 -z+1/2,+y+1/2,-x
320 -x+1/2,-z+1/2,+y
321 +x+1/2,-z+1/2,-y
322 -y+1/2,+x+1/2,-z
323 -z+1/2,-y+1/2,+x
324 +y+1/2,-x+1/2,-z
-301 -x+1/2,-y+1/2,-z
-302 -z+1/2,-x+1/2,-y
-303 -y+1/2,-z+1/2,-x
-304 -x+1/2,-y+1/2,+z
-305 +z+1/2,-x+1/2,-y
-306 -y+1/2,+z+1/2,-x
-307 +z+1/2,-x+1/2,+y
-308 +y+1/2,+z+1/2,-x
-309 -y+1/2,+z+1/2,+x
-310 +x+1/2,-y+1/2,+z
-311 +z+1/2,+x+1/2,-y
-312 -x+1/2,+y+1/2,+z
-313 -y+1/2,-x+1/2,-z
-314 -z+1/2,-y+1/2,-x
-315 -x+1/2,-z+1/2,-y
-316 -y+1/2,-x+1/2,+z
-317 +z+1/2,-y+1/2,-x
-318 -x+1/2,+z+1/2,-y
-319 +z+1/2,-y+1/2,+x
-320 +x+1/2,+z+1/2,-y
-321 -x+1/2,+z+1/2,+y
-322 +y+1/2,-x+1/2,+z
-323 +z+1/2,+y+1/2,-x
-324 -y+1/2,+x+1/2,+z

loop_
_atom_site_label
_atom_site_fract_x
_atom_site_fract_y
_atom_site_fract_z
_atom_site_U_iso_or_equiv
_atom_site_thermal_displace_type
_atom_site_occupancy
_atom_site_type_symbol
Ba 0.25 0.25 0.25 0.0073(2) Uiso 1.0 Ba
Fe 0.0 0.0 0.0 0.0101(2) Uiso 0.9646 Fe
Re 0.5 0.0 0.0 0.0101(2) Uiso 0.9646 Re
RE5 0.0 0.0 0.0 0.0100(2) Uiso 0.0354 Re
FE6 0.5 0.0 0.0 0.0100(2) Uiso 0.0354 Fe
O7 0.2608(9) 0.0 0.0 0.0091(12) Uiso 1.0 O

loop_
_atom_type_symbol
Ba
Fe
Re
O

loop_
_geom_angle_atom_site_label_1
_geom_angle_atom_site_label_2
_geom_angle_atom_site_label_3
_geom_angle_site_symmetry_1
_geom_angle_site_symmetry_3
_geom_angle
_geom_angle_publ_flag
O7 Fe O7 1_555 2_555 90.0 n
O7 Fe O7 1_555 3_555 90.0 n
O7 Fe O7 1_555 9_555 90.0 n
O7 Fe O7 1_555 10_555 180.0 n
O7 Fe O7 1_555 11_555 90.0 n
O7 Fe O7 2_555 3_555 90.0 n
O7 Fe O7 2_555 9_555 90.0 n
O7 Fe O7 2_555 10_555 90.0 n
O7 Fe O7 2_555 11_555 180.0 n
O7 Fe O7 3_555 9_555 180.0 n
O7 Fe O7 3_555 10_555 90.0 n
O7 Fe O7 3_555 11_555 90.0 n
O7 Fe O7 9_555 10_555 90.0 n
O7 Fe O7 9_555 11_555 90.0 n
O7 Fe O7 10_555 11_555 90.0 n
O7 Re O7 1_555 10_655 179.9604 n
O7 Re O7 1_555 203_554 90.0 n
O7 Re O7 1_555 209_555 90.0 n
O7 Re O7 1_555 302_545 90.0 n
O7 Re O7 1_555 311_555 90.0 n
O7 Re O7 10_655 203_554 90.0 n
O7 Re O7 10_655 209_555 90.0 n
O7 Re O7 10_655 302_545 90.0 n
O7 Re O7 10_655 311_555 90.0 n
O7 Re O7 203_554 209_555 180.0 n
O7 Re O7 203_554 302_545 90.0 n
O7 Re O7 203_554 311_555 90.0 n
O7 Re O7 209_555 302_545 90.0 n
O7 Re O7 209_555 311_555 90.0 n
O7 Re O7 302_545 311_555 180.0 n
O7 RE5 O7 1_555 2_555 90.0 n
O7 RE5 O7 1_555 3_555 90.0 n
O7 RE5 O7 1_555 9_555 90.0 n
O7 RE5 O7 1_555 10_555 180.0 n
O7 RE5 O7 1_555 11_555 90.0 n
O7 RE5 O7 2_555 3_555 90.0 n
O7 RE5 O7 2_555 9_555 90.0 n
O7 RE5 O7 2_555 10_555 90.0 n
O7 RE5 O7 2_555 11_555 180.0 n
O7 RE5 O7 3_555 9_555 180.0 n
O7 RE5 O7 3_555 10_555 90.0 n
O7 RE5 O7 3_555 11_555 90.0 n
O7 RE5 O7 9_555 10_555 90.0 n
O7 RE5 O7 9_555 11_555 90.0 n
O7 RE5 O7 10_555 11_555 90.0 n
O7 FE6 O7 1_555 10_655 179.9604 n
O7 FE6 O7 1_555 203_554 90.0 n
O7 FE6 O7 1_555 209_555 90.0 n
O7 FE6 O7 1_555 302_545 90.0 n
O7 FE6 O7 1_555 311_555 90.0 n
O7 FE6 O7 10_655 203_554 90.0 n
O7 FE6 O7 10_655 209_555 90.0 n
O7 FE6 O7 10_655 302_545 90.0 n
O7 FE6 O7 10_655 311_555 90.0 n
O7 FE6 O7 203_554 209_555 180.0 n
O7 FE6 O7 203_554 302_545 90.0 n
O7 FE6 O7 203_554 311_555 90.0 n
O7 FE6 O7 209_555 302_545 90.0 n
O7 FE6 O7 209_555 311_555 90.0 n
O7 FE6 O7 302_545 311_555 180.0 n
Fe O7 Re 1_555 1_555 180.0 n
Fe O7 RE5 1_555 1_555 0.0 n
Fe O7 FE6 1_555 1_555 180.0 n
Re O7 RE5 1_555 1_555 180.0 n
Re O7 FE6 1_555 1_555 0.0 n
RE5 O7 FE6 1_555 1_555 180.0 n

loop_
_geom_bond_atom_site_label_1
_geom_bond_atom_site_label_2
_geom_bond_site_symmetry_2
_geom_bond_distance
_geom_bond_publ_flag
Ba Fe 1_555 3.49152 n
Ba Fe 101_555 3.49152 n
Ba Fe 201_555 3.49152 n
Ba Fe 301_555 3.49152 n
Ba Re 1_555 3.49152 n
Ba Re 2_555 3.49152 n
Ba Re 3_555 3.49152 n
Ba Re 101_555 3.49152 n
Ba RE5 1_555 3.49152 n
Ba RE5 101_555 3.49152 n
Ba RE5 201_555 3.49152 n
Ba RE5 301_555 3.49152 n
Ba FE6 1_555 3.49152 n
Ba FE6 2_555 3.49152 n
Ba FE6 3_555 3.49152 n
Ba FE6 101_555 3.49152 n
Ba O7 1_555 2.8521(2) n
Ba O7 2_555 2.8521(2) n
Ba O7 3_555 2.8521(2) n
Ba O7 101_555 2.8521(2) n
Ba O7 109_555 2.8521(2) n
Ba O7 111_555 2.8521(2) n
Ba O7 202_555 2.8521(2) n
Ba O7 209_555 2.8521(2) n
Ba O7 210_555 2.8521(2) n
Ba O7 303_555 2.8521(2) n
Ba O7 310_555 2.8521(2) n
Ba O7 311_555 2.8521(2) n
Fe Ba 1_555 3.49152 n
Fe Ba 4_555 3.49152 n
Fe Ba 5_555 3.49152 n
Fe Ba 6_555 3.49152 n
Fe Ba 7_555 3.49152 n
Fe Ba 8_555 3.49152 n
Fe Ba 9_555 3.49152 n
Fe Ba -1_555 3.49152 n
Fe O7 1_555 2.103(8) n
Fe O7 2_555 2.103(8) n
Fe O7 3_555 2.103(8) n
Fe O7 9_555 2.103(8) n
Fe O7 10_555 2.103(8) n
Fe O7 11_555 2.103(8) n
Re Ba 1_555 3.49152 n
Re Ba 4_555 3.49152 n
Re Ba 5_655 3.49152 n
Re Ba 6_555 3.49152 n
Re Ba 7_655 3.49152 n
Re Ba 8_655 3.49152 n
Re Ba 9_555 3.49152 n
Re Ba -1_655 3.49152 n
Re O7 1_555 1.929(8) n
Re O7 10_655 1.929(8) n
Re O7 203_554 1.929(8) n
Re O7 209_555 1.929(8) n
Re O7 302_545 1.929(8) n
Re O7 311_555 1.929(8) n
RE5 Ba 1_555 3.49152 n
RE5 Ba 4_555 3.49152 n
RE5 Ba 5_555 3.49152 n
RE5 Ba 6_555 3.49152 n
RE5 Ba 7_555 3.49152 n
RE5 Ba 8_555 3.49152 n
RE5 Ba 9_555 3.49152 n
RE5 Ba -1_555 3.49152 n
RE5 O7 1_555 2.103(8) n
RE5 O7 2_555 2.103(8) n
RE5 O7 3_555 2.103(8) n
RE5 O7 9_555 2.103(8) n
RE5 O7 10_555 2.103(8) n
RE5 O7 11_555 2.103(8) n
FE6 Ba 1_555 3.49152 n
FE6 Ba 4_555 3.49152 n
FE6 Ba 5_655 3.49152 n
FE6 Ba 6_555 3.49152 n
FE6 Ba 7_655 3.49152 n
FE6 Ba 8_655 3.49152 n
FE6 Ba 9_555 3.49152 n
FE6 Ba -1_655 3.49152 n
FE6 O7 1_555 1.929(8) n
FE6 O7 10_655 1.929(8) n
FE6 O7 203_554 1.929(8) n
FE6 O7 209_555 1.929(8) n
FE6 O7 302_545 1.929(8) n
FE6 O7 311_555 1.929(8) n
O7 Ba 1_555 2.8521(2) n
O7 Ba 4_555 2.8521(2) n
O7 Ba 6_555 2.8521(2) n
O7 Ba 9_555 2.8521(2) n
O7 Fe 1_555 2.103(8) n
O7 Re 1_555 1.929(8) n
O7 RE5 1_555 2.103(8) n
O7 FE6 1_555 1.929(8) n
O7 O7 2_555 2.974(11) n
O7 O7 3_555 2.974(11) n
O7 O7 9_555 2.974(11) n
O7 O7 11_555 2.974(11) n
O7 O7 203_554 2.728(11) n
O7 O7 209_555 2.728(11) n
O7 O7 302_545 2.728(11) n
O7 O7 311_555 2.728(11) n
